data_7124234
loop_
_publ_author_name
'Gildner, M. Brenton'
'Hudnall, Todd W.'

_publ_section_title
;
 Cyclic (Aryl)(Amido)carbenes: Pushing the \p-Acidity of Amidocarbenes
 Through Benzannulation
;
_journal_name_full 'Chemical Communications'
_journal_paper_doi 10.1039/C9CC05280A
_journal_year 2019
_chemical_formula_moiety 'C17 H15 N O Se'
_chemical_formula_sum 'C17 H15 N O Se'
_chemical_formula_weight 328.26
_chemical_name_common Mesityl-Camary-Selenium
_chemical_name_systematic 2-mesityl-3-selenoxoisoindolin-1-one
_space_group_crystal_system monoclinic
_space_group_IT_number 14
_space_group_name_Hall '-P 2yn'
_space_group_name_H-M_alt 'P 1 21/n 1'
_symmetry_space_group_name_Hall '-P 2yn'
_symmetry_space_group_name_H-M 'P 1 21/n 1'
_atom_sites_solution_hydrogens geom
_atom_sites_solution_primary dual
_audit_creation_date 2019-07-08
_audit_creation_method
;
Olex2 1.2
(compiled 2018.05.29 svn.r3508 for OlexSys, GUI svn.r5506)
;
_audit_update_record
;
2019-07-08 deposited with the CCDC.    2019-09-18 downloaded from the CCDC.
;
_cell_angle_alpha 90
_cell_angle_beta 101.67(3)
_cell_angle_gamma 90
_cell_formula_units_Z 4
_cell_length_a 10.019(2)
_cell_length_b 8.6626(17)
_cell_length_c 17.467(5)
_cell_measurement_reflns_used 2035
_cell_measurement_temperature 223(2)
_cell_measurement_theta_max 23.2010
_cell_measurement_theta_min 2.0790
_cell_volume 1484.6(6)
_computing_cell_refinement 'CrysAlisPro 1.171.38.46 (Rigaku OD, 2015)'
_computing_data_collection 'CrysAlisPro 1.171.38.46 (Rigaku OD, 2015)'
_computing_data_reduction 'CrysAlisPro 1.171.38.46 (Rigaku OD, 2015)'
_computing_molecular_graphics 'Olex2 (Dolomanov et al., 2009)'
_computing_publication_material 'Olex2 (Dolomanov et al., 2009)'
_computing_structure_refinement 'ShelXL (Sheldrick, 2015)'
_computing_structure_solution 'ShelXT (Sheldrick, 2015)'
_diffrn_ambient_temperature 223(2)
_diffrn_detector 'CCD plate'
_diffrn_measured_fraction_theta_full 0.971
_diffrn_measured_fraction_theta_max 0.971
_diffrn_measurement_details
;
List of Runs (angles in degrees, time in seconds):

  # Type    Start    End  Width  t~exp~   \w     \q     \k     \f   Frames
#--------------------------------------------------------------------------
  1  \w   -120.00  60.00   1.00   20.00    --  -29.30  54.00   0.00  180
  2  \w   -120.00  60.00   1.00   20.00    --  -29.30  54.00 120.00  180
  3  \w   -120.00  60.00   1.00   20.00    --  -29.30  54.00 240.00  180
;
_diffrn_measurement_device 'abstract diffractometer'
_diffrn_measurement_device_type 'dtrek-CrysAlisPro-abstract goniometer imported rigaku-d*trek images'
_diffrn_measurement_method '\w scans'
_diffrn_orient_matrix_type 'CrysAlisPro convention (1999,Acta A55,543-557)'
_diffrn_orient_matrix_UB_11 -0.0693454000
_diffrn_orient_matrix_UB_12 0.0048309000
_diffrn_orient_matrix_UB_13 0.0033352000
_diffrn_orient_matrix_UB_21 0.0183594000
_diffrn_orient_matrix_UB_22 -0.0223995000
_diffrn_orient_matrix_UB_23 0.0398193000
_diffrn_orient_matrix_UB_31 0.0095067000
_diffrn_orient_matrix_UB_32 0.0785285000
_diffrn_orient_matrix_UB_33 0.0110428000
_diffrn_radiation_monochromator graphite
_diffrn_radiation_probe x-ray
_diffrn_radiation_type MoK\a
_diffrn_radiation_wavelength 0.71073
_diffrn_reflns_av_R_equivalents 0.0933
_diffrn_reflns_av_unetI/netI 0.0726
_diffrn_reflns_Laue_measured_fraction_full 0.971
_diffrn_reflns_Laue_measured_fraction_max 0.971
_diffrn_reflns_limit_h_max 11
_diffrn_reflns_limit_h_min -11
_diffrn_reflns_limit_k_max 10
_diffrn_reflns_limit_k_min -10
_diffrn_reflns_limit_l_max 20
_diffrn_reflns_limit_l_min -20
_diffrn_reflns_number 10958
_diffrn_reflns_point_group_measured_fraction_full 0.971
_diffrn_reflns_point_group_measured_fraction_max 0.971
_diffrn_reflns_theta_full 24.994
_diffrn_reflns_theta_max 24.994
_diffrn_reflns_theta_min 2.174
_diffrn_source 'fine-focus sealed X-ray tube'
_diffrn_source_type 'Enhance (Mo) X-ray Source'
_exptl_absorpt_coefficient_mu 2.524
_exptl_absorpt_correction_T_max 1.00000
_exptl_absorpt_correction_T_min 0.61342
_exptl_absorpt_correction_type multi-scan
_exptl_absorpt_process_details
;
CrysAlisPro 1.171.38.46 (Rigaku Oxford Diffraction, 2015)
Empirical absorption correction using spherical harmonics,
 implemented in SCALE3 ABSPACK scaling algorithm.
;
_exptl_crystal_colour teal
_exptl_crystal_density_diffrn 1.469
_exptl_crystal_description prism
_exptl_crystal_F_000 664
_exptl_crystal_size_max 0.25
_exptl_crystal_size_mid 0.2
_exptl_crystal_size_min 0.18
_refine_diff_density_max 0.398
_refine_diff_density_min -0.587
_refine_diff_density_rms 0.081
_refine_ls_extinction_method none
_refine_ls_goodness_of_fit_ref 0.980
_refine_ls_hydrogen_treatment constr
_refine_ls_matrix_type full
_refine_ls_number_parameters 184
_refine_ls_number_reflns 2526
_refine_ls_number_restraints 0
_refine_ls_restrained_S_all 0.980
_refine_ls_R_factor_all 0.0858
_refine_ls_R_factor_gt 0.0541
_refine_ls_shift/su_max 0.001
_refine_ls_shift/su_mean 0.000
_refine_ls_structure_factor_coef Fsqd
_refine_ls_weighting_details 'w=1/[\s^2^(Fo^2^)+(0.0652P)^2^] where P=(Fo^2^+2Fc^2^)/3'
_refine_ls_weighting_scheme calc
_refine_ls_wR_factor_gt 0.1219
_refine_ls_wR_factor_ref 0.1487
_reflns_Friedel_coverage 0.000
_reflns_number_gt 1652
_reflns_number_total 2526
_reflns_threshold_expression 'I > 2\s(I)'
_cod_data_source_file c9cc05280a2.cif
_cod_data_source_block 7a
_cod_original_cell_volume 1484.7(6)
_cod_database_code 7124234
_shelx_shelxl_version_number 2018/3
_chemical_oxdiff_formula 'C17 H15 N1 O1 Se1'
_shelx_space_group_comment
;
The symmetry employed for this shelxl refinement is uniquely defined
by the following loop, which should always be used as a source of
symmetry information in preference to the above space-group names.
They are only intended as comments.
;
_reflns_odcompleteness_completeness 99.91
_reflns_odcompleteness_iscentric 1
_reflns_odcompleteness_theta 26.32
_olex2_refinement_description
;
1. Fixed Uiso
 At 1.2 times of:
  All C(H) groups
 At 1.5 times of:
  All C(H,H,H) groups
2.a Aromatic/amide H refined with riding coordinates:
 C00C(H00C), C00E(H00E), C00F(H00F), C00G(H00G), C00I(H00K), C00J(H00L)
2.b Idealised Me refined as rotating group:
 C00D(H00A,H00B,H00D), C00H(H00H,H00I,H00J), C00K(H00M,H00N,H00O)
;
_olex2_submission_special_instructions 'No special instructions were received'
_oxdiff_exptl_absorpt_empirical_details
;
Empirical correction (ABSPACK) includes:
- Absorption correction using spherical harmonics
- Frame scaling
;
_oxdiff_exptl_absorpt_empirical_full_max 2.954
_oxdiff_exptl_absorpt_empirical_full_min 0.621

loop_
_space_group_symop_operation_xyz
'x, y, z'
'-x+1/2, y+1/2, -z+1/2'
'-x, -y, -z'
'x-1/2, -y-1/2, z-1/2'

loop_
_atom_site_label
_atom_site_type_symbol
_atom_site_fract_x
_atom_site_fract_y
_atom_site_fract_z
_atom_site_U_iso_or_equiv
_atom_site_adp_type
_atom_site_occupancy
_atom_site_site_symmetry_order
_atom_site_calc_flag
_atom_site_refinement_flags_posn
Se01 Se 0.57393(6) 0.78636(7) 0.69607(3) 0.0713(3) Uani 1 1 d .
O002 O 0.1828(3) 0.4320(4) 0.57845(18) 0.0586(9) Uani 1 1 d .
N003 N 0.3675(4) 0.5773(4) 0.64399(18) 0.0419(9) Uani 1 1 d .
C004 C 0.3377(5) 0.7912(5) 0.5712(2) 0.0444(11) Uani 1 1 d .
C005 C 0.4242(4) 0.4591(5) 0.6982(2) 0.0410(10) Uani 1 1 d .
C006 C 0.3941(5) 0.4598(5) 0.7717(2) 0.0461(11) Uani 1 1 d .
C007 C 0.4249(5) 0.7174(5) 0.6375(2) 0.0448(11) Uani 1 1 d .
C008 C 0.2472(5) 0.5520(6) 0.5860(2) 0.0506(12) Uani 1 1 d .
C009 C 0.2336(5) 0.6945(5) 0.5409(3) 0.0486(11) Uani 1 1 d .
C00A C 0.5078(5) 0.3529(5) 0.6743(3) 0.0480(11) Uani 1 1 d .
C00B C 0.5390(5) 0.2378(6) 0.8017(3) 0.0518(12) Uani 1 1 d .
C00C C 0.4549(5) 0.3460(6) 0.8223(3) 0.0539(12) Uani 1 1 d .
H00C H 0.437400 0.343345 0.872532 0.065 Uiso 1 1 calc R
C00D C 0.3026(6) 0.5772(7) 0.7952(3) 0.0653(14) Uani 1 1 d .
H00A H 0.337793 0.678466 0.788947 0.098 Uiso 1 1 calc GR
H00B H 0.297610 0.561623 0.848995 0.098 Uiso 1 1 calc GR
H00D H 0.213238 0.567497 0.763046 0.098 Uiso 1 1 calc GR
C00E C 0.5655(6) 0.2401(6) 0.7271(3) 0.0565(13) Uani 1 1 d .
H00E H 0.622209 0.165790 0.712201 0.068 Uiso 1 1 calc R
C00F C 0.1333(6) 0.7337(6) 0.4768(3) 0.0615(14) Uani 1 1 d .
H00F H 0.061551 0.667522 0.456951 0.074 Uiso 1 1 calc R
C00G C 0.3490(6) 0.9360(6) 0.5399(3) 0.0603(13) Uani 1 1 d .
H00G H 0.419493 1.003070 0.560784 0.072 Uiso 1 1 calc R
C00H C 0.5385(6) 0.3560(7) 0.5940(3) 0.0693(15) Uani 1 1 d .
H00H H 0.458644 0.326754 0.556491 0.104 Uiso 1 1 calc GR
H00I H 0.611008 0.284857 0.591437 0.104 Uiso 1 1 calc GR
H00J H 0.565723 0.458247 0.582497 0.104 Uiso 1 1 calc GR
C00I C 0.2484(7) 0.9762(7) 0.4749(3) 0.0806(19) Uani 1 1 d .
H00K H 0.251381 1.072970 0.452170 0.097 Uiso 1 1 calc R
C00J C 0.1462(7) 0.8767(7) 0.4441(3) 0.0755(17) Uani 1 1 d .
H00L H 0.083157 0.905969 0.399798 0.091 Uiso 1 1 calc R
C00K C 0.6006(6) 0.1142(7) 0.8576(3) 0.0767(17) Uani 1 1 d .
H00M H 0.612797 0.152317 0.910156 0.115 Uiso 1 1 calc GR
H00N H 0.687360 0.084744 0.846853 0.115 Uiso 1 1 calc GR
H00O H 0.541229 0.026137 0.851623 0.115 Uiso 1 1 calc GR

loop_
_atom_site_aniso_label
_atom_site_aniso_U_11
_atom_site_aniso_U_22
_atom_site_aniso_U_33
_atom_site_aniso_U_23
_atom_site_aniso_U_13
_atom_site_aniso_U_12
Se01 0.0604(4) 0.0632(5) 0.0838(5) 0.0000(3) -0.0008(3) -0.0159(3)
O002 0.0421(19) 0.063(2) 0.0617(19) 0.0126(16) -0.0102(15) -0.0234(18)
N003 0.043(2) 0.042(2) 0.0405(19) -0.0006(15) 0.0080(16) -0.0014(17)
C004 0.047(3) 0.044(3) 0.043(2) 0.002(2) 0.013(2) 0.011(2)
C005 0.037(2) 0.043(2) 0.042(2) 0.0031(19) 0.0060(17) -0.007(2)
C006 0.044(3) 0.050(3) 0.043(2) 0.000(2) 0.0075(19) -0.010(2)
C007 0.046(3) 0.043(3) 0.048(3) 0.000(2) 0.017(2) 0.000(2)
C008 0.046(3) 0.063(3) 0.042(2) 0.001(2) 0.007(2) 0.001(3)
C009 0.050(3) 0.052(3) 0.045(3) 0.000(2) 0.015(2) 0.006(2)
C00A 0.049(3) 0.044(3) 0.052(3) -0.003(2) 0.011(2) -0.002(2)
C00B 0.045(3) 0.047(3) 0.059(3) 0.008(2) 0.001(2) -0.009(2)
C00C 0.052(3) 0.063(3) 0.048(3) 0.007(2) 0.014(2) -0.010(3)
C00D 0.067(4) 0.076(4) 0.058(3) 0.003(3) 0.025(3) 0.015(3)
C00E 0.052(3) 0.046(3) 0.072(3) 0.001(2) 0.013(2) 0.002(2)
C00F 0.060(4) 0.073(4) 0.048(3) 0.000(3) 0.002(2) 0.020(3)
C00G 0.071(4) 0.051(3) 0.062(3) 0.003(2) 0.020(3) 0.005(3)
C00H 0.085(4) 0.067(4) 0.064(3) -0.006(3) 0.034(3) 0.011(3)
C00I 0.118(6) 0.061(4) 0.067(4) 0.023(3) 0.029(4) 0.031(4)
C00J 0.084(4) 0.072(4) 0.065(3) 0.013(3) 0.004(3) 0.024(4)
C00K 0.073(4) 0.071(4) 0.082(4) 0.031(3) 0.006(3) 0.007(3)

loop_
_atom_type_symbol
_atom_type_description
_atom_type_scat_dispersion_real
_atom_type_scat_dispersion_imag
_atom_type_scat_source
C C 0.0033 0.0016 'International Tables Vol C Tables 4.2.6.8 and 6.1.1.4'
H H 0.0000 0.0000 'International Tables Vol C Tables 4.2.6.8 and 6.1.1.4'
N N 0.0061 0.0033 'International Tables Vol C Tables 4.2.6.8 and 6.1.1.4'
O O 0.0106 0.0060 'International Tables Vol C Tables 4.2.6.8 and 6.1.1.4'
Se Se -0.0929 2.2259 'International Tables Vol C Tables 4.2.6.8 and 6.1.1.4'

loop_
_geom_angle_atom_site_label_1
_geom_angle_atom_site_label_2
_geom_angle_atom_site_label_3
_geom_angle
C007 N003 C005 125.2(4)
C007 N003 C008 112.9(4)
C008 N003 C005 121.7(4)
C009 C004 C007 109.3(4)
C009 C004 C00G 121.5(5)
C00G C004 C007 129.2(5)
C006 C005 N003 118.7(4)
C00A C005 N003 117.8(4)
C00A C005 C006 123.5(4)
C005 C006 C00C 116.2(4)
C005 C006 C00D 121.8(4)
C00C C006 C00D 122.0(4)
N003 C007 Se01 125.9(3)
N003 C007 C004 105.3(4)
C004 C007 Se01 128.8(4)
O002 C008 N003 124.2(4)
O002 C008 C009 132.5(4)
N003 C008 C009 103.1(4)
C004 C009 C008 109.3(4)
C004 C009 C00F 122.5(5)
C00F C009 C008 128.1(5)
C005 C00A C00E 118.1(4)
C005 C00A C00H 122.0(4)
C00E C00A C00H 119.9(5)
C00C C00B C00E 119.2(4)
C00C C00B C00K 121.3(5)
C00E C00B C00K 119.5(5)
C00B C00C C006 122.8(4)
C00B C00E C00A 120.2(5)
C00J C00F C009 116.1(5)
C004 C00G C00I 116.3(5)
C00J C00I C00G 121.4(5)
C00I C00J C00F 122.0(5)

loop_
_geom_bond_atom_site_label_1
_geom_bond_atom_site_label_2
_geom_bond_distance
Se01 C007 1.737(5)
O002 C008 1.216(6)
N003 C005 1.431(5)
N003 C007 1.358(6)
N003 C008 1.425(6)
C004 C007 1.450(6)
C004 C009 1.358(7)
C004 C00G 1.383(7)
C005 C006 1.377(6)
C005 C00A 1.365(6)
C006 C00C 1.381(7)
C006 C00D 1.482(7)
C008 C009 1.457(7)
C009 C00F 1.387(7)
C00A C00E 1.387(7)
C00A C00H 1.496(6)
C00B C00C 1.356(7)
C00B C00E 1.383(7)
C00B C00K 1.495(7)
C00F C00J 1.380(8)
C00G C00I 1.402(8)
C00I C00J 1.363(9)
